data_2012285
loop_
_publ_author_name
'Sailaja, Sunkari'
'Swarnabala, G.'
'Rajasekharan, M. V.'

_publ_section_title
;
 Complexes of Ag^I^ with cationic ligands:
 bis[(pyridylmethyl)ammonio]silver(I) salts
;
_journal_issue 10
_journal_name_full 'Acta Crystallographica Section C'
_journal_page_first 1162
_journal_page_last 1165
_journal_paper_doi 10.1107/S0108270101012380
_journal_volume 57
_journal_year 2001
_chemical_formula_iupac '[Ag (C6 H9 N2)2]2 (Cl O4)6 , 2H2 O'
_chemical_formula_moiety '2C12 H18 Ag N4 3+ , 6Cl O4 - , 2H2 O'
_chemical_formula_sum 'C24 H40 Ag2 Cl6 N8 O26'
_chemical_formula_weight 1285.08
_chemical_name_systematic
;
Bis{bis[(2-pyridylmethyl)ammonio]silver(I)} hexakis(perchlorate)
dihydrate, [Ag(C~6~H~9~N~2~)~2~]~2~(ClO~4~)~6~.2H~2~O
;
_space_group_IT_number 2
_symmetry_cell_setting triclinic
_symmetry_space_group_name_Hall '-P 1'
_symmetry_space_group_name_H-M 'P -1'
_cell_angle_alpha 77.700(8)
_cell_angle_beta 89.519(6)
_cell_angle_gamma 74.421(6)
_cell_formula_units_Z 2
_cell_length_a 11.3358(7)
_cell_length_b 14.5436(10)
_cell_length_c 14.6015(17)
_cell_measurement_reflns_used 25
_cell_measurement_temperature 293(2)
_cell_measurement_theta_max 17.545
_cell_measurement_theta_min 14.987
_cell_volume 2262.5(4)
_computing_cell_refinement 'CAD-4 Software'
_computing_data_collection 'CAD-4 Software (Enraf-Nonius, 1989)'
_computing_data_reduction 'Xtal3.5 (Hall et al., 19??)'
_computing_molecular_graphics 'ORTEPIII (Burnett & Johnson, 1996)'
_computing_publication_material SHELXL97
_computing_structure_refinement 'SHELXL97 (Sheldrick, 1997)'
_computing_structure_solution 'SHELXS97 (Sheldrick, 1997)'
_diffrn_ambient_temperature 293(2)
_diffrn_measured_fraction_theta_full .994
_diffrn_measured_fraction_theta_max .994
_diffrn_measurement_device_type 'Enraf-Nonius CAD-4'
_diffrn_measurement_method '\w/2\q scans'
_diffrn_radiation_monochromator graphite
_diffrn_radiation_source 'fine-focus sealed tube'
_diffrn_radiation_type MoK\a
_diffrn_radiation_wavelength .71073
_diffrn_reflns_av_R_equivalents .009
_diffrn_reflns_av_sigmaI/netI .045
_diffrn_reflns_limit_h_max 13
_diffrn_reflns_limit_h_min -4
_diffrn_reflns_limit_k_max 17
_diffrn_reflns_limit_k_min -16
_diffrn_reflns_limit_l_max 17
_diffrn_reflns_limit_l_min -17
_diffrn_reflns_number 8138
_diffrn_reflns_theta_full 25.03
_diffrn_reflns_theta_max 25.03
_diffrn_reflns_theta_min 1.82
_diffrn_standards_decay_% 0
_diffrn_standards_interval_time 90
_diffrn_standards_number 3
_exptl_absorpt_coefficient_mu 1.316
_exptl_absorpt_correction_T_max .982
_exptl_absorpt_correction_T_min .915
_exptl_absorpt_correction_type semi-empirical
_exptl_absorpt_process_details '(North et al., 1968)'
_exptl_crystal_colour colourless
_exptl_crystal_density_diffrn 1.886
_exptl_crystal_density_method 'not measured'
_exptl_crystal_description rectangular
_exptl_crystal_F_000 1288
_exptl_crystal_size_max .44
_exptl_crystal_size_mid .44
_exptl_crystal_size_min .32
_refine_diff_density_max .78
_refine_diff_density_min -.58
_refine_ls_extinction_coef .0067(7)
_refine_ls_extinction_method 'SHELXL97 (Sheldrick, 1997)'
_refine_ls_goodness_of_fit_ref 1.044
_refine_ls_hydrogen_treatment mixed
_refine_ls_matrix_type full
_refine_ls_number_parameters 605
_refine_ls_number_reflns 7939
_refine_ls_number_restraints 6
_refine_ls_restrained_S_all 1.044
_refine_ls_R_factor_all .107
_refine_ls_R_factor_gt .063
_refine_ls_shift/su_max .021
_refine_ls_shift/su_mean .001
_refine_ls_structure_factor_coef Fsqd
_refine_ls_weighting_details 'calc w = 1/[\s^2^(Fo^2^)+(0.1016P)^2^+1.328P] where P=(Fo^2^+2Fc^2^)/3'
_refine_ls_weighting_scheme calc
_refine_ls_wR_factor_ref .181
_reflns_number_gt 5117
_reflns_number_total 7939
_reflns_threshold_expression I>2\s(I)
_cod_data_source_file vj1143.cif
_cod_data_source_block II
_cod_original_cell_volume 2262.5(3)
_cod_original_sg_symbol_H-M P-1
_cod_database_code 2012285
_cod_database_fobs_code 2012285

loop_
_symmetry_equiv_pos_as_xyz
'x, y, z'
'-x, -y, -z'

loop_
_atom_site_label
_atom_site_fract_x
_atom_site_fract_y
_atom_site_fract_z
_atom_site_U_iso_or_equiv
_atom_site_adp_type
_atom_site_calc_flag
_atom_site_refinement_flags
_atom_site_occupancy
_atom_site_disorder_assembly
_atom_site_disorder_group
_atom_site_type_symbol
Ag1 .0000 .5000 .5000 .0853(4) Uani d S 1 . . Ag
N1 -.1868(5) .5931(4) .4932(3) .0513(14) Uani d . 1 . . N
N2 -.5952(5) .7920(4) .3451(4) .0539(14) Uani d . 1 . . N
HN21 -.6695 .8304 .3356 .08(3) Uiso calc R 1 . . H
HN22 -.5943 .7353 .3340 .14(4) Uiso calc R 1 . . H
HN23 -.5468 .8177 .3078 .07(2) Uiso calc R 1 . . H
C1 -.2098(6) .6888(5) .4779(5) .0535(17) Uani d . 1 . . C
H1 -.1442 .7158 .4773 .064 Uiso calc R 1 . . H
C2 -.3247(6) .7497(5) .4629(5) .0523(16) Uani d . 1 . . C
H2 -.3359 .8169 .4518 .063 Uiso calc R 1 . . H
C3 -.4253(5) .7137(4) .4639(4) .0409(14) Uani d . 1 . . C
C4 -.4002(6) .6134(5) .4860(5) .0535(17) Uani d . 1 . . C
H4 -.4651 .5851 .4917 .064 Uiso calc R 1 . . H
C5 -.2846(7) .5551(5) .4995(5) .0544(17) Uani d . 1 . . C
H5 -.2714 .4876 .5134 .065 Uiso calc R 1 . . H
C6 -.5534(6) .7794(6) .4425(5) .067(2) Uani d . 1 . . C
H61 -.6086 .7519 .4839 .101 Uiso calc R 1 . . H
H62 -.5563 .8429 .4549 .101 Uiso calc R 1 . . H
Ag2 .38167(6) .33395(5) .28575(5) .0844(3) Uani d . 1 . . Ag
N3 .1989(5) .4269(5) .2766(4) .0572(15) Uani d . 1 . . N
N4 -.2177(5) .6323(4) .1630(4) .0505(13) Uani d . 1 . . N
HN41 -.2920 .6706 .1587 .06(2) Uiso calc R 1 . . H
HN42 -.2191 .5774 .1490 .12(4) Uiso calc R 1 . . H
HN43 -.1725 .6604 .1243 .06(2) Uiso calc R 1 . . H
N5 .5591(5) .2322(4) .3040(4) .0582(15) Uani d . 1 . . N
N6 .9544(5) -.0253(4) .2973(4) .0522(14) Uani d . 1 . . N
HN61 1.0266 -.0656 .3137 .15(5) Uiso calc R 1 . . H
HN62 .9588 .0173 .2465 .06(2) Uiso calc R 1 . . H
HN63 .9034 -.0577 .2869 .044(19) Uiso calc R 1 . . H
C7 .1759(6) .5237(5) .2594(5) .0599(18) Uani d . 1 . . C
H7 .2419 .5506 .2501 .072 Uiso calc R 1 . . H
C8 .0618(6) .5853(5) .2549(5) .0487(15) Uani d . 1 . . C
H8 .0505 .6526 .2428 .058 Uiso calc R 1 . . H
C9 -.0380(5) .5469(4) .2685(4) .0400(13) Uani d . 1 . . C
C10 -.0150(6) .4466(5) .2891(5) .0552(17) Uani d . 1 . . C
H10 -.0794 .4180 .3013 .066 Uiso calc R 1 . . H
C11 .1018(7) .3896(5) .2913(5) .065(2) Uani d . 1 . . C
H11 .1155 .3220 .3035 .077 Uiso calc R 1 . . H
C12 -.1657(5) .6129(5) .2604(4) .0512(16) Uani d . 1 . . C
H121 -.2164 .5823 .3038 .077 Uiso calc R 1 . . H
H122 -.1647 .6740 .2765 .077 Uiso calc R 1 . . H
C13 .5707(6) .1377(6) .3386(6) .067(2) Uani d . 1 . . C
H13 .5001 .1167 .3472 .081 Uiso calc R 1 . . H
C14 .6818(7) .0703(5) .3619(5) .0613(19) Uani d . 1 . . C
H14 .6850 .0053 .3870 .074 Uiso calc R 1 . . H
C15 .7883(5) .0972(5) .3490(4) .0438(14) Uani d . 1 . . C
C16 .7738(6) .1949(5) .3101(6) .064(2) Uani d . 1 . . C
H16 .8431 .2171 .2974 .077 Uiso calc R 1 . . H
C17 .6616(7) .2595(5) .2898(6) .072(2) Uani d . 1 . . C
H17 .6562 .3251 .2652 .087 Uiso calc R 1 . . H
C18 .9100(6) .0267(6) .3747(5) .0619(19) Uani d . 1 . . C
H181 .9052 -.0209 .4313 .093 Uiso calc R 1 . . H
H182 .9683 .0610 .3877 .093 Uiso calc R 1 . . H
Ag3 .5000 .5000 .0000 .0757(3) Uani d S 1 . . Ag
N7 .5531(5) .6334(4) -.0334(4) .0532(14) Uani d . 1 . . N
N8 .7872(7) .8923(5) -.1006(6) .085(2) Uani d . 1 . . N
HN81 .7997 .9500 -.1110 .14(4) Uiso calc R 1 . . H
HN82 .8109 .8654 -.1479 .10(4) Uiso calc R 1 . . H
HN83 .8289 .8560 -.0498 .10(3) Uiso calc R 1 . . H
C19 .6617(7) .6359(5) -.0657(4) .0552(17) Uani d . 1 . . C
H19 .7146 .5781 -.0754 .066 Uiso calc R 1 . . H
C20 .7009(6) .7200(5) -.0859(4) .0494(16) Uani d . 1 . . C
H20 .7778 .7185 -.1092 .059 Uiso calc R 1 . . H
C21 .6243(6) .8057(4) -.0709(4) .0443(14) Uani d . 1 . . C
C22 .5100(7) .8036(5) -.0383(5) .0611(18) Uani d . 1 . . C
H22 .4547 .8605 -.0289 .073 Uiso calc R 1 . . H
C23 .4787(7) .7166(5) -.0199(5) .0621(19) Uani d . 1 . . C
H23 .4021 .7159 .0031 .075 Uiso calc R 1 . . H
C24 .6569(7) .9014(5) -.0892(5) .065(2) Uani d . 1 . . C
H241 .6113 .9435 -.1455 .098 Uiso calc R 1 . . H
H242 .6312 .9330 -.0374 .098 Uiso calc R 1 . . H
Cl1 .11807(16) .74027(13) .44975(15) .0648(5) Uani d . 1 . . Cl
O1A .1423(7) .8316(6) .4499(7) .066(2) Uiso d P .660(10) . . O
O1B .1549(17) .8186(14) .4023(15) .085(6) Uiso d P .340(10) . . O
O2A .0151(8) .7624(6) .3788(6) .072(3) Uiso d P .660(10) . . O
O2B .069(2) .6773(17) .4190(15) .111(8) Uiso d P .340(10) . . O
O3A .2209(9) .6831(7) .4053(7) .094(3) Uiso d P .660(10) . . O
O3B .234(2) .6772(16) .5149(16) .116(8) Uiso d P .340(10) . . O
O4A .0955(9) .6849(8) .5284(7) .098(4) Uiso d P .660(10) . . O
O4B .035(2) .7767(18) .5284(16) .120(8) Uiso d P .340(10) . . O
Cl2 -.48567(16) .55174(14) .26079(13) .0602(5) Uani d . 1 . . Cl
O5A -.5775(7) .5832(7) .3268(5) .057(3) Uiso d P .70(2) . . O
O5B -.544(3) .526(3) .338(2) .118(10) Uiso d P .30(2) . . O
O6A -.4644(9) .6384(7) .2055(9) .079(3) Uiso d P .70(2) . . O
O6B -.4642(15) .6479(12) .2401(15) .049(5) Uiso d P .30(2) . . O
O7A -.5288(9) .4995(8) .2023(6) .067(3) Uiso d P .70(2) . . O
O7B -.5575(19) .5392(19) .1814(15) .065(6) Uiso d P .30(2) . . O
O8A -.3802(9) .4848(7) .3188(9) .082(3) Uiso d P .70(2) . . O
O8B -.3573(17) .4942(13) .2721(17) .067(6) Uiso d P .30(2) . . O
Cl3 .24140(18) .08189(13) .35830(14) .0624(5) Uani d . 1 . . Cl
O9A .2700(7) .1593(6) .2968(6) .070(3) Uiso d P .646(9) . . O
O9B .1389(15) .1261(12) .2779(11) .078(5) Uiso d P .354(9) . . O
O10A .1606(10) .1171(7) .4278(7) .096(3) Uiso d P .646(9) . . O
O10B .341(2) .0149(16) .3227(16) .119(8) Uiso d P .354(9) . . O
O11A .2130(12) .0141(9) .3247(10) .122(4) Uiso d P .646(9) . . O
O11B .274(2) .1311(18) .4056(17) .126(8) Uiso d P .354(9) . . O
O12A .3546(13) .0339(11) .4199(10) .139(5) Uiso d P .646(9) . . O
O12B .207(2) -.0032(16) .4044(16) .112(7) Uiso d P .354(9) . . O
Cl4 .16913(16) .85940(12) .13061(12) .0545(4) Uani d . 1 . . Cl
O13A .1958(10) .9045(6) .2057(7) .055(3) Uiso d P .65(3) . . O
O13B .236(3) .8980(17) .1824(19) .098(8) Uiso d P .35(3) . . O
O14A .0371(10) .8758(10) .1312(10) .078(3) Uiso d P .65(3) . . O
O14B .0533(18) .8461(18) .1625(17) .075(6) Uiso d P .35(3) . . O
O15A .1989(13) .9086(9) .0439(7) .081(4) Uiso d P .65(3) . . O
O15B .144(2) .9420(17) .0438(13) .081(7) Uiso d P .35(3) . . O
O16A .2415(12) .7583(9) .1533(12) .099(4) Uiso d P .65(3) . . O
O16B .210(2) .7689(15) .107(2) .091(8) Uiso d P .35(3) . . O
Cl5 .33778(17) .10203(12) -.20008(13) .0598(5) Uani d . 1 . . Cl
O17A .2343(11) .1343(8) -.2700(10) .074(4) Uiso d P .57(2) . . O
O17B .2172(14) .1398(11) -.2371(13) .069(5) Uiso d P .43(2) . . O
O18A .4351(17) .0537(15) -.2508(13) .119(7) Uiso d P .57(2) . . O
O18B .4369(17) .0883(16) -.2595(13) .085(6) Uiso d P .43(2) . . O
O19A .3304(12) .0112(11) -.1447(10) .104(5) Uiso d P .57(2) . . O
O19B .3476(18) .0452(16) -.1109(16) .116(7) Uiso d P .43(2) . . O
O20A .3497(12) .1681(9) -.1455(10) .098(5) Uiso d P .57(2) . . O
O20B .3881(15) .1868(11) -.2026(13) .091(6) Uiso d P .43(2) . . O
Cl6 .1358(3) .61935(17) -.07344(17) .0965(8) Uani d . 1 . . Cl
O21A .0198(16) .6839(12) -.1196(12) .116(6) Uiso d P .572(15) . . O
O21B .060(3) .547(2) -.0540(18) .174(11) Uiso d P .428(15) . . O
O22A .2212(12) .5595(9) -.1234(8) .087(4) Uiso d P .572(15) . . O
O22B .163(3) .5299(16) -.0944(16) .131(8) Uiso d P .428(15) . . O
O23A .1120(15) .6023(11) .0224(11) .125(6) Uiso d P .572(15) . . O
O23B .183(2) .6254(16) .0114(16) .136(8) Uiso d P .428(15) . . O
O24A .2194(16) .6876(13) -.0824(12) .159(7) Uiso d P .572(15) . . O
O24B .0593(19) .6965(14) -.1439(14) .097(6) Uiso d P .428(15) . . O
OW1 .9206(5) .7545(5) .0596(4) .0734(15) Uani d D 1 . . O
HW11 .996(6) .735(6) .034(6) .110 Uiso d D 1 . . H
HW12 .922(8) .803(6) .094(6) .110 Uiso d D 1 . . H
OW2 .9463(5) .1054(4) .1235(4) .0751(15) Uani d D 1 . . O
HW21 .883(7) .077(6) .124(7) .113 Uiso d D 1 . . H
HW22 .918(8) .169(4) .119(7) .113 Uiso d D 1 . . H

loop_
_atom_site_aniso_label
_atom_site_aniso_U_11
_atom_site_aniso_U_22
_atom_site_aniso_U_33
_atom_site_aniso_U_12
_atom_site_aniso_U_13
_atom_site_aniso_U_23
Ag1 .0490(5) .1119(8) .0594(5) .0345(5) -.0098(4) -.0142(5)
N1 .042(3) .055(4) .042(3) .006(3) -.005(2) -.004(3)
N2 .033(3) .055(4) .064(4) -.004(3) -.009(3) -.001(3)
C1 .033(3) .062(5) .063(4) -.019(3) -.006(3) .001(3)
C2 .051(4) .040(3) .066(4) -.017(3) -.001(3) -.005(3)
C3 .033(3) .045(4) .043(3) -.009(3) .001(3) -.009(3)
C4 .048(4) .052(4) .070(5) -.027(3) .001(3) -.016(3)
C5 .062(5) .037(3) .057(4) -.006(3) -.004(3) -.003(3)
C6 .041(4) .077(5) .073(5) .006(4) -.008(3) -.022(4)
Ag2 .0542(4) .1013(5) .0712(4) .0328(3) -.0094(3) -.0303(4)
N3 .045(3) .069(4) .050(3) .003(3) -.007(3) -.019(3)
N4 .037(3) .056(4) .052(3) -.007(3) -.007(3) -.004(3)
N5 .038(3) .063(4) .065(4) .006(3) .001(3) -.021(3)
N6 .040(3) .043(3) .064(4) .001(3) .011(3) -.006(3)
C7 .041(4) .062(5) .072(5) -.008(3) -.003(3) -.012(4)
C8 .044(4) .037(3) .064(4) -.010(3) -.008(3) -.010(3)
C9 .035(3) .045(3) .039(3) -.008(3) -.003(2) -.012(3)
C10 .049(4) .050(4) .065(4) -.016(3) -.011(3) -.005(3)
C11 .074(5) .049(4) .067(5) -.003(4) -.021(4) -.022(4)
C12 .035(3) .068(4) .044(4) -.008(3) .001(3) -.007(3)
C13 .036(4) .074(5) .097(6) -.021(4) .003(4) -.022(5)
C14 .057(5) .046(4) .080(5) -.015(3) .002(4) -.010(4)
C15 .037(3) .052(4) .041(3) -.003(3) .000(3) -.017(3)
C16 .043(4) .057(5) .099(6) -.019(3) .017(4) -.026(4)
C17 .064(5) .044(4) .096(6) .003(4) .015(4) -.011(4)
C18 .045(4) .075(5) .055(4) .005(3) -.002(3) -.017(4)
Ag3 .1165(8) .0621(5) .0694(6) -.0586(5) .0158(5) -.0159(4)
N7 .069(4) .057(4) .047(3) -.034(3) .010(3) -.017(3)
N8 .103(6) .066(4) .091(6) -.055(4) -.017(5) .014(5)
C19 .078(5) .049(4) .047(4) -.025(4) .004(4) -.017(3)
C20 .056(4) .052(4) .046(4) -.026(3) .006(3) -.009(3)
C21 .051(4) .042(4) .038(3) -.014(3) -.003(3) -.005(3)
C22 .061(5) .051(4) .072(5) -.014(3) .005(4) -.015(4)
C23 .050(4) .066(5) .078(5) -.027(4) .013(4) -.020(4)
C24 .079(5) .055(4) .068(5) -.031(4) .006(4) -.007(4)
Cl1 .0496(10) .0449(9) .0963(14) -.0165(8) .0110(10) -.0030(9)
Cl2 .0482(10) .0652(11) .0717(12) -.0223(8) .0042(9) -.0159(9)
Cl3 .0673(12) .0554(10) .0731(12) -.0305(9) .0173(10) -.0154(9)
Cl4 .0602(11) .0492(9) .0587(10) -.0185(8) .0029(8) -.0171(8)
Cl5 .0692(12) .0404(9) .0630(11) -.0066(8) -.0030(9) -.0074(8)
Cl6 .135(2) .0684(14) .0808(16) -.0074(15) -.0044(15) -.0307(12)
OW1 .071(4) .093(4) .063(3) -.036(3) .007(3) -.013(3)
OW2 .101(4) .050(3) .068(3) -.018(3) -.007(3) -.003(3)

loop_
_atom_type_symbol
_atom_type_description
_atom_type_scat_dispersion_real
_atom_type_scat_dispersion_imag
_atom_type_scat_source
C C .0033 .0016 'International Tables Vol C Tables 4.2.6.8 and 6.1.1.4'
H H .0000 .0000 'International Tables Vol C Tables 4.2.6.8 and 6.1.1.4'
N N .0061 .0033 'International Tables Vol C Tables 4.2.6.8 and 6.1.1.4'
O O .0106 .0060 'International Tables Vol C Tables 4.2.6.8 and 6.1.1.4'
Cl Cl .1484 .1585 'International Tables Vol C Tables 4.2.6.8 and 6.1.1.4'
Ag Ag -.8971 1.1015 'International Tables Vol C Tables 4.2.6.8 and 6.1.1.4'

loop_
_geom_angle_atom_site_label_1
_geom_angle_atom_site_label_2
_geom_angle_atom_site_label_3
_geom_angle_site_symmetry_1
_geom_angle_site_symmetry_3
_geom_angle
_geom_angle_publ_flag
N1 Ag1 N1 2_566 . 180.0 yes
C1 N1 C5 . . 117.3(5) ?
C1 N1 Ag1 . . 121.3(5) ?
C5 N1 Ag1 . . 121.3(4) ?
C6 N2 HN21 . . 109.5 ?
C6 N2 HN22 . . 109.5 ?
HN21 N2 HN22 . . 109.5 ?
C6 N2 HN23 . . 109.5 ?
HN21 N2 HN23 . . 109.5 ?
HN22 N2 HN23 . . 109.5 ?
N1 C1 C2 . . 123.0(6) ?
N1 C1 H1 . . 118.5 ?
C2 C1 H1 . . 118.5 ?
C1 C2 C3 . . 121.0(6) ?
C1 C2 H2 . . 119.5 ?
C3 C2 H2 . . 119.5 ?
C2 C3 C4 . . 115.3(6) ?
C2 C3 C6 . . 122.3(6) ?
C4 C3 C6 . . 122.4(6) ?
C5 C4 C3 . . 121.9(6) ?
C5 C4 H4 . . 119.0 ?
C3 C4 H4 . . 119.0 ?
C4 C5 N1 . . 121.2(6) ?
C4 C5 H5 . . 119.4 ?
N1 C5 H5 . . 119.4 ?
N2 C6 C3 . . 112.3(6) ?
N2 C6 H61 . . 109.2 ?
C3 C6 H61 . . 109.2 ?
N2 C6 H62 . . 109.2 ?
C3 C6 H62 . . 109.2 ?
H61 C6 H62 . . 107.9 ?
N5 Ag2 N3 . . 175.0(2) yes
C7 N3 C11 . . 117.0(6) ?
C7 N3 Ag2 . . 121.7(5) ?
C11 N3 Ag2 . . 121.2(5) ?
C12 N4 HN41 . . 109.5 ?
C12 N4 HN42 . . 109.5 ?
HN41 N4 HN42 . . 109.5 ?
C12 N4 HN43 . . 109.5 ?
HN41 N4 HN43 . . 109.5 ?
HN42 N4 HN43 . . 109.5 ?
C17 N5 C13 . . 117.2(6) ?
C17 N5 Ag2 . . 122.8(5) ?
C13 N5 Ag2 . . 119.8(5) ?
C18 N6 HN61 . . 109.5 ?
C18 N6 HN62 . . 109.5 ?
HN61 N6 HN62 . . 109.5 ?
C18 N6 HN63 . . 109.5 ?
HN61 N6 HN63 . . 109.5 ?
HN62 N6 HN63 . . 109.5 ?
N3 C7 C8 . . 123.7(7) ?
N3 C7 H7 . . 118.1 ?
C8 C7 H7 . . 118.1 ?
C7 C8 C9 . . 119.2(6) ?
C7 C8 H8 . . 120.4 ?
C9 C8 H8 . . 120.4 ?
C10 C9 C8 . . 117.6(6) ?
C10 C9 C12 . . 121.7(6) ?
C8 C9 C12 . . 120.7(6) ?
C11 C10 C9 . . 119.7(7) ?
C11 C10 H10 . . 120.1 ?
C9 C10 H10 . . 120.1 ?
N3 C11 C10 . . 122.7(7) ?
N3 C11 H11 . . 118.7 ?
C10 C11 H11 . . 118.7 ?
N4 C12 C9 . . 109.8(5) ?
N4 C12 H121 . . 109.7 ?
C9 C12 H121 . . 109.7 ?
N4 C12 H122 . . 109.7 ?
C9 C12 H122 . . 109.7 ?
H121 C12 H122 . . 108.2 ?
N5 C13 C14 . . 122.9(6) ?
N5 C13 H13 . . 118.6 ?
C14 C13 H13 . . 118.6 ?
C15 C14 C13 . . 120.8(7) ?
C15 C14 H14 . . 119.6 ?
C13 C14 H14 . . 119.6 ?
C14 C15 C16 . . 115.1(6) ?
C14 C15 C18 . . 122.4(6) ?
C16 C15 C18 . . 122.5(6) ?
C17 C16 C15 . . 122.0(7) ?
C17 C16 H16 . . 119.0 ?
C15 C16 H16 . . 119.0 ?
N5 C17 C16 . . 122.0(7) ?
N5 C17 H17 . . 119.0 ?
C16 C17 H17 . . 119.0 ?
C15 C18 N6 . . 111.2(5) ?
C15 C18 H181 . . 109.4 ?
N6 C18 H181 . . 109.4 ?
C15 C18 H182 . . 109.4 ?
N6 C18 H182 . . 109.4 ?
H181 C18 H182 . . 108.0 ?
N7 Ag3 N7 . 2_665 180.0 yes
C19 N7 C23 . . 117.5(6) ?
C19 N7 Ag3 . . 121.6(5) ?
C23 N7 Ag3 . . 120.9(5) ?
C24 N8 HN81 . . 109.5 ?
C24 N8 HN82 . . 109.5 ?
HN81 N8 HN82 . . 109.5 ?
C24 N8 HN83 . . 109.5 ?
HN81 N8 HN83 . . 109.5 ?
HN82 N8 HN83 . . 109.5 ?
N7 C19 C20 . . 123.5(7) ?
N7 C19 H19 . . 118.3 ?
C20 C19 H19 . . 118.3 ?
C21 C20 C19 . . 118.9(6) ?
C21 C20 H20 . . 120.5 ?
C19 C20 H20 . . 120.5 ?
C20 C21 C22 . . 117.7(6) ?
C20 C21 C24 . . 123.9(6) ?
C22 C21 C24 . . 118.4(6) ?
C23 C22 C21 . . 119.4(7) ?
C23 C22 H22 . . 120.3 ?
C21 C22 H22 . . 120.3 ?
N7 C23 C22 . . 122.9(7) ?
N7 C23 H23 . . 118.5 ?
C22 C23 H23 . . 118.5 ?
N8 C24 C21 . . 114.2(6) ?
N8 C24 H241 . . 108.7 ?
C21 C24 H241 . . 108.7 ?
N8 C24 H242 . . 108.7 ?
C21 C24 H242 . . 108.7 ?
H241 C24 H242 . . 107.6 ?
O4A Cl1 O2B . . 77.2(10) ?
O4A Cl1 O1B . . 151.4(11) ?
O2B Cl1 O1B . . 131.2(13) ?
O4A Cl1 O1A . . 120.6(6) ?
O2B Cl1 O1A . . 157.1(11) ?
O1B Cl1 O1A . . 31.5(8) ?
O4A Cl1 O3A . . 109.5(6) ?
O2B Cl1 O3A . . 76.8(10) ?
O1B Cl1 O3A . . 84.1(9) ?
O1A Cl1 O3A . . 107.1(5) ?
O4A Cl1 O2A . . 110.0(6) ?
O2B Cl1 O2A . . 51.8(10) ?
O1B Cl1 O2A . . 90.6(9) ?
O1A Cl1 O2A . . 105.9(5) ?
O3A Cl1 O2A . . 102.1(5) ?
O4A Cl1 O3B . . 64.3(9) ?
O2B Cl1 O3B . . 106.7(13) ?
O1B Cl1 O3B . . 103.4(12) ?
O1A Cl1 O3B . . 94.8(9) ?
O3A Cl1 O3B . . 62.9(9) ?
O2A Cl1 O3B . . 157.7(9) ?
O4A Cl1 O4B . . 53.9(9) ?
O2B Cl1 O4B . . 106.6(13) ?
O1B Cl1 O4B . . 106.4(12) ?
O1A Cl1 O4B . . 77.7(9) ?
O3A Cl1 O4B . . 159.9(9) ?
O2A Cl1 O4B . . 95.0(9) ?
O3B Cl1 O4B . . 97.6(12) ?
O1B O1A Cl1 . . 69.8(17) ?
O1A O1B Cl1 . . 78.7(18) ?
O2B O2A Cl1 . . 58.0(11) ?
O2A O2B Cl1 . . 70.2(13) ?
O2A O2B O4A . . 104.1(16) ?
Cl1 O2B O4A . . 50.9(8) ?
O2A O2B O3A . . 99.2(15) ?
Cl1 O2B O3A . . 55.0(9) ?
O4A O2B O3A . . 83.9(11) ?
Cl1 O3A O3B . . 61.5(9) ?
Cl1 O3A O2B . . 48.2(8) ?
O3B O3A O2B . . 88.8(12) ?
O4A O3B Cl1 . . 50.1(8) ?
O4A O3B O3A . . 93.2(13) ?
Cl1 O3B O3A . . 55.6(9) ?
Cl1 O4A O4B . . 72.7(12) ?
Cl1 O4A O3B . . 65.7(9) ?
O4B O4A O3B . . 109.9(15) ?
Cl1 O4A O2B . . 52.0(9) ?
O4B O4A O2B . . 102.5(15) ?
O3B O4A O2B . . 93.4(13) ?
O4A O4B Cl1 . . 53.4(10) ?
O5B Cl2 O6A . . 138.2(15) ?
O5B Cl2 O7A . . 98.5(13) ?
O6A Cl2 O7A . . 110.2(6) ?
O5B Cl2 O6B . . 118.9(15) ?
O6A Cl2 O6B . . 22.0(7) ?
O7A Cl2 O6B . . 131.2(9) ?
O5B Cl2 O8A . . 81.5(14) ?
O6A Cl2 O8A . . 115.4(6) ?
O7A Cl2 O8A . . 108.4(6) ?
O6B Cl2 O8A . . 107.2(8) ?
O5B Cl2 O8B . . 109.7(15) ?
O6A Cl2 O8B . . 96.1(9) ?
O7A Cl2 O8B . . 98.0(8) ?
O6B Cl2 O8B . . 97.4(10) ?
O8A Cl2 O8B . . 28.8(8) ?
O5B Cl2 O5A . . 32.9(15) ?
O6A Cl2 O5A . . 106.3(5) ?
O7A Cl2 O5A . . 111.0(5) ?
O6B Cl2 O5A . . 90.1(8) ?
O8A Cl2 O5A . . 105.5(5) ?
O8B Cl2 O5A . . 133.5(10) ?
O5B Cl2 O7B . . 105.6(14) ?
O6A Cl2 O7B . . 91.5(9) ?
O7A Cl2 O7B . . 23.5(8) ?
O6B Cl2 O7B . . 110.4(11) ?
O8A Cl2 O7B . . 131.1(10) ?
O8B Cl2 O7B . . 115.2(11) ?
O5A Cl2 O7B . . 104.6(8) ?
O5B O5A Cl2 . . 66(2) ?
O5A O5B Cl2 . . 82(3) ?
O6B O6A Cl2 . . 82(2) ?
O6A O6B Cl2 . . 76(2) ?
O7B O7A Cl2 . . 85(2) ?
O7A O7B Cl2 . . 72(2) ?
O8B O8A Cl2 . . 75.7(18) ?
O8A O8B Cl2 . . 75.5(19) ?
O11B Cl3 O11A . . 167.2(13) ?
O11B Cl3 O9A . . 72.7(11) ?
O11A Cl3 O9A . . 119.2(7) ?
O11B Cl3 O12B . . 118.9(14) ?
O11A Cl3 O12B . . 49.2(9) ?
O9A Cl3 O12B . . 168.4(10) ?
O11B Cl3 O10A . . 61.5(11) ?
O11A Cl3 O10A . . 114.4(7) ?
O9A Cl3 O10A . . 110.6(5) ?
O12B Cl3 O10A . . 77.2(10) ?
O11B Cl3 O10B . . 114.8(15) ?
O11A Cl3 O10B . . 63.4(10) ?
O9A Cl3 O10B . . 88.7(9) ?
O12B Cl3 O10B . . 86.0(13) ?
O10A Cl3 O10B . . 156.3(10) ?
O11B Cl3 O12A . . 63.3(12) ?
O11A Cl3 O12A . . 107.1(8) ?
O9A Cl3 O12A . . 104.2(6) ?
O12B Cl3 O12A . . 82.5(10) ?
O10A Cl3 O12A . . 98.6(7) ?
O10B Cl3 O12A . . 62.2(10) ?
O11B Cl3 O9B . . 122.8(13) ?
O11A Cl3 O9B . . 68.2(8) ?
O9A Cl3 O9B . . 71.0(7) ?
O12B Cl3 O9B . . 100.6(11) ?
O10A Cl3 O9B . . 92.7(7) ?
O10B Cl3 O9B . . 106.9(11) ?
O12A Cl3 O9B . . 168.7(8) ?
Cl3 O9A O11B . . 48.4(10) ?
Cl3 O9A O9B . . 59.1(6) ?
O11B O9A O9B . . 96.5(12) ?
Cl3 O9B O11A . . 48.3(7) ?
Cl3 O9B O9A . . 49.9(6) ?
O11A O9B O9A . . 88.1(10) ?
O11B O10A Cl3 . . 51.0(11) ?
O11B O10A O12B . . 91.2(14) ?
Cl3 O10A O12B . . 51.0(8) ?
Cl3 O10B O11A . . 53.2(10) ?
Cl3 O10B O12A . . 60.0(11) ?
O11A O10B O12A . . 98.1(16) ?
O12B O11A Cl3 . . 71.2(14) ?
O12B O11A O10B . . 97.7(18) ?
Cl3 O11A O10B . . 63.3(11) ?
O12B O11A O9B . . 111.8(16) ?
Cl3 O11A O9B . . 63.5(8) ?
O10B O11A O9B . . 103.9(13) ?
Cl3 O11B O10A . . 67.5(13) ?
Cl3 O11B O12A . . 67.6(14) ?
O10A O11B O12A . . 104.4(18) ?
Cl3 O11B O9A . . 58.9(11) ?
O10A O11B O9A . . 105.6(17) ?
O12A O11B O9A . . 98.9(16) ?
O11B O12A Cl3 . . 49.1(11) ?
O11B O12A O10B . . 99.2(16) ?
Cl3 O12A O10B . . 57.8(10) ?
O11A O12B Cl3 . . 59.6(13) ?
O11A O12B O10A . . 101.4(17) ?
Cl3 O12B O10A . . 51.8(8) ?
O13B Cl4 O16B . . 125.4(13) ?
O13B Cl4 O15A . . 94.3(12) ?
O16B Cl4 O15A . . 92.2(10) ?
O13B Cl4 O14B . . 119.5(15) ?
O16B Cl4 O14B . . 95.4(12) ?
O15A Cl4 O14B . . 130.3(10) ?
O13B Cl4 O16A . . 99.2(11) ?
O16B Cl4 O16A . . 30.2(9) ?
O15A Cl4 O16A . . 111.2(7) ?
O14B Cl4 O16A . . 98.9(11) ?
O13B Cl4 O14A . . 125.0(14) ?
O16B Cl4 O14A . . 103.3(11) ?
O15A Cl4 O14A . . 108.9(6) ?
O14B Cl4 O14A . . 22.0(9) ?
O16A Cl4 O14A . . 116.0(8) ?
O13B Cl4 O13A . . 22.7(12) ?
O16B Cl4 O13A . . 136.9(12) ?
O15A Cl4 O13A . . 110.2(6) ?
O14B Cl4 O13A . . 96.9(8) ?
O16A Cl4 O13A . . 106.9(7) ?
O14A Cl4 O13A . . 103.3(6) ?
O13B Cl4 O15B . . 97.3(12) ?
O16B Cl4 O15B . . 111.0(12) ?
O15A Cl4 O15B . . 26.5(8) ?
O14B Cl4 O15B . . 108.0(11) ?
O16A Cl4 O15B . . 135.7(9) ?
O14A Cl4 O15B . . 86.0(9) ?
O13A Cl4 O15B . . 104.1(8) ?
O13B O13A Cl4 . . 70(3) ?
O13A O13B Cl4 . . 88(3) ?
O14B O14A Cl4 . . 78(3) ?
O14A O14B Cl4 . . 80(3) ?
O15B O15A Cl4 . . 86(2) ?
O15A O15B Cl4 . . 67(2) ?
O16B O16A Cl4 . . 71(2) ?
O16A O16B Cl4 . . 79(2) ?
O19B Cl5 O17B . . 113.3(10) ?
O19B Cl5 O20A . . 78.4(11) ?
O17B Cl5 O20A . . 103.2(9) ?
O19B Cl5 O18B . . 120.6(12) ?
O17B Cl5 O18B . . 120.9(11) ?
O20A Cl5 O18B . . 109.3(11) ?
O19B Cl5 O19A . . 34.5(9) ?
O17B Cl5 O19A . . 99.8(8) ?
O20A Cl5 O19A . . 112.6(8) ?
O18B Cl5 O19A . . 110.7(11) ?
O19B Cl5 O18A . . 107.2(12) ?
O17B Cl5 O18A . . 122.6(11) ?
O20A Cl5 O18A . . 123.9(10) ?
O18B Cl5 O18A . . 20.1(10) ?
O19A Cl5 O18A . . 91.2(11) ?
O19B Cl5 O17A . . 129.3(10) ?
O17B Cl5 O17A . . 21.1(7) ?
O20A Cl5 O17A . . 117.3(7) ?
O18B Cl5 O17A . . 100.1(9) ?
O19A Cl5 O17A . . 106.2(8) ?
O18A Cl5 O17A . . 101.8(9) ?
O19B Cl5 O20B . . 111.2(11) ?
O17B Cl5 O20B . . 106.8(8) ?
O20A Cl5 O20B . . 38.7(6) ?
O18B Cl5 O20B . . 75.1(12) ?
O19A Cl5 O20B . . 144.3(9) ?
O18A Cl5 O20B . . 93.9(12) ?
O17A Cl5 O20B . . 107.2(8) ?
O17B O17A Cl5 . . 72(3) ?
O17A O17B Cl5 . . 87(3) ?
Cl5 O18B O20B . . 54.3(9) ?
O19B O19A Cl5 . . 69.8(18) ?
O19A O19B Cl5 . . 76(2) ?
O19A O19B O20A . . 127(2) ?
Cl5 O19B O20A . . 51.6(8) ?
O20B O20A Cl5 . . 75.1(13) ?
O20B O20A O19B . . 117.6(17) ?
Cl5 O20A O19B . . 50.0(8) ?
O20A O20B Cl5 . . 66.2(13) ?
O20A O20B O18B . . 111.3(16) ?
Cl5 O20B O18B . . 50.5(8) ?
O22B Cl6 O23B . . 117.2(13) ?
O22B Cl6 O23A . . 104.7(12) ?
O23B Cl6 O23A . . 39.8(9) ?
O22B Cl6 O22A . . 39.1(10) ?
O23B Cl6 O22A . . 114.1(11) ?
O23A Cl6 O22A . . 129.5(8) ?
O22B Cl6 O24B . . 114.4(11) ?
O23B Cl6 O24B . . 128.4(12) ?
O23A Cl6 O24B . . 123.9(11) ?
O22A Cl6 O24B . . 105.8(9) ?
O22B Cl6 O21A . . 112.4(12) ?
O23B Cl6 O21A . . 124.0(11) ?
O23A Cl6 O21A . . 104.1(10) ?
O22A Cl6 O21A . . 120.7(8) ?
O24B Cl6 O21A . . 24.3(9) ?
O22B Cl6 O21B . . 53.2(13) ?
O23B Cl6 O21B . . 108.1(14) ?
O23A Cl6 O21B . . 71.2(11) ?
O22A Cl6 O21B . . 92.0(11) ?
O24B Cl6 O21B . . 101.7(13) ?
O21A Cl6 O21B . . 81.8(12) ?
O22B Cl6 O24A . . 126.7(15) ?
O23B Cl6 O24A . . 66.0(11) ?
O23A Cl6 O24A . . 103.6(9) ?
O22A Cl6 O24A . . 88.7(9) ?
O24B Cl6 O24A . . 84.1(10) ?
O21A Cl6 O24A . . 103.1(10) ?
O21B Cl6 O24A . . 173.7(12) ?
O24B O21A Cl6 . . 75(3) ?
O22B O21B Cl6 . . 57.1(15) ?
O22B O21B O23A . . 93(2) ?
Cl6 O21B O23A . . 51.5(10) ?
O22B O22A Cl6 . . 66.3(16) ?
O22A O22B O21B . . 143(3) ?
O22A O22B Cl6 . . 74.6(18) ?
O21B O22B Cl6 . . 69.7(17) ?
O23B O23A Cl6 . . 68.7(18) ?
O23B O23A O21B . . 122(2) ?
Cl6 O23A O21B . . 57.3(11) ?
O23A O23B Cl6 . . 71.5(19) ?
O23A O23B O24A . . 129(3) ?
Cl6 O23B O24A . . 61.6(11) ?
Cl6 O24A O23B . . 52.4(11) ?
O21A O24B Cl6 . . 80(3) ?
HW11 OW1 HW12 . . 109(6) ?
HW21 OW2 HW22 . . 111(6) ?

loop_
_geom_bond_atom_site_label_1
_geom_bond_atom_site_label_2
_geom_bond_site_symmetry_2
_geom_bond_distance
_geom_bond_publ_flag
Ag1 N1 2_566 2.175(5) yes
Ag1 N1 . 2.175(5) yes
N1 C1 . 1.314(8) ?
N1 C5 . 1.360(9) ?
N2 C6 . 1.461(9) ?
N2 HN21 . .8700 ?
N2 HN22 . .8700 ?
N2 HN23 . .8700 ?
C1 C2 . 1.353(9) ?
C1 H1 . .9300 ?
C2 C3 . 1.374(8) ?
C2 H2 . .9300 ?
C3 C4 . 1.375(9) ?
C3 C6 . 1.502(8) ?
C4 C5 . 1.346(9) ?
C4 H4 . .9300 ?
C5 H5 . .9300 ?
C6 H61 . .9700 ?
C6 H62 . .9700 ?
Ag2 N5 . 2.133(5) yes
Ag2 N3 . 2.136(5) yes
N3 C7 . 1.328(9) ?
N3 C11 . 1.349(9) ?
N4 C12 . 1.484(8) ?
N4 HN41 . .8700 ?
N4 HN42 . .8700 ?
N4 HN43 . .8700 ?
N5 C17 . 1.327(9) ?
N5 C13 . 1.329(9) ?
N6 C18 . 1.499(8) ?
N6 HN61 . .8700 ?
N6 HN62 . .8700 ?
N6 HN63 . .8700 ?
C7 C8 . 1.355(9) ?
C7 H7 . .9300 ?
C8 C9 . 1.385(8) ?
C8 H8 . .9300 ?
C9 C10 . 1.378(9) ?
C9 C12 . 1.495(8) ?
C10 C11 . 1.357(10) ?
C10 H10 . .9300 ?
C11 H11 . .9300 ?
C12 H121 . .9700 ?
C12 H122 . .9700 ?
C13 C14 . 1.366(10) ?
C13 H13 . .9300 ?
C14 C15 . 1.365(9) ?
C14 H14 . .9300 ?
C15 C16 . 1.378(9) ?
C15 C18 . 1.477(8) ?
C16 C17 . 1.354(10) ?
C16 H16 . .9300 ?
C17 H17 . .9300 ?
C18 H181 . .9700 ?
C18 H182 . .9700 ?
Ag3 N7 . 2.142(5) yes
Ag3 N7 2_665 2.142(5) yes
N7 C19 . 1.321(9) ?
N7 C23 . 1.328(9) ?
N8 C24 . 1.459(10) ?
N8 HN81 . .8700 ?
N8 HN82 . .8700 ?
N8 HN83 . .8700 ?
C19 C20 . 1.384(9) ?
C19 H19 . .9300 ?
C20 C21 . 1.373(9) ?
C20 H20 . .9300 ?
C21 C22 . 1.383(9) ?
C21 C24 . 1.504(9) ?
C22 C23 . 1.377(9) ?
C22 H22 . .9300 ?
C23 H23 . .9300 ?
C24 H241 . .9700 ?
C24 H242 . .9700 ?
Cl1 O4A . 1.320(10) ?
Cl1 O2B . 1.34(2) ?
Cl1 O1B . 1.366(19) ?
Cl1 O1A . 1.427(9) ?
Cl1 O3A . 1.472(10) ?
Cl1 O2A . 1.488(8) ?
Cl1 O3B . 1.57(2) ?
Cl1 O4B . 1.57(2) ?
O1A O1B . .760(19) ?
O2A O2B . 1.24(2) ?
O2B O4A . 1.66(2) ?
O2B O3A . 1.75(2) ?
O3A O3B . 1.59(2) ?
O3B O4A . 1.55(2) ?
O4A O4B . 1.33(2) ?
Cl2 O5B . 1.34(3) ?
Cl2 O6A . 1.423(10) ?
Cl2 O7A . 1.425(9) ?
Cl2 O6B . 1.452(17) ?
Cl2 O8A . 1.461(10) ?
Cl2 O8B . 1.462(18) ?
Cl2 O5A . 1.462(8) ?
Cl2 O7B . 1.49(2) ?
O5A O5B . .80(3) ?
O6A O6B . .550(19) ?
O7A O7B . .60(2) ?
O8A O8B . .726(19) ?
Cl3 O11B . 1.22(3) ?
Cl3 O11A . 1.302(13) ?
Cl3 O9A . 1.393(8) ?
Cl3 O12B . 1.43(2) ?
Cl3 O10A . 1.444(10) ?
Cl3 O10B . 1.45(2) ?
Cl3 O12A . 1.488(15) ?
Cl3 O9B . 1.563(16) ?
O9A O11B . 1.55(2) ?
O9A O9B . 1.723(18) ?
O9B O11A . 1.621(19) ?
O10A O11B . 1.37(2) ?
O10A O12B . 1.79(2) ?
O10B O11A . 1.45(2) ?
O10B O12A . 1.52(2) ?
O11A O12B . 1.14(2) ?
O11B O12A . 1.44(3) ?
Cl4 O13B . 1.37(2) ?
Cl4 O16B . 1.39(2) ?
Cl4 O15A . 1.402(10) ?
Cl4 O14B . 1.437(19) ?
Cl4 O16A . 1.447(12) ?
Cl4 O14A . 1.451(11) ?
Cl4 O13A . 1.463(9) ?
Cl4 O15B . 1.52(2) ?
O13A O13B . .57(3) ?
O14A O14B . .55(2) ?
O15A O15B . .68(2) ?
O16A O16B . .74(2) ?
Cl5 O19B . 1.37(2) ?
Cl5 O17B . 1.395(15) ?
Cl5 O20A . 1.406(12) ?
Cl5 O18B . 1.411(19) ?
Cl5 O19A . 1.418(14) ?
Cl5 O18A . 1.433(18) ?
Cl5 O17A . 1.469(12) ?
Cl5 O20B . 1.485(16) ?
O17A O17B . .530(18) ?
O18B O20B . 1.77(3) ?
O19A O19B . .83(2) ?
O19B O20A . 1.76(2) ?
O20A O20B . .960(16) ?
Cl6 O22B . 1.35(2) ?
Cl6 O23B . 1.38(2) ?
Cl6 O23A . 1.406(16) ?
Cl6 O22A . 1.426(12) ?
Cl6 O24B . 1.438(19) ?
Cl6 O21A . 1.465(17) ?
Cl6 O21B . 1.51(3) ?
Cl6 O24A . 1.532(18) ?
O21A O24B . .61(2) ?
O21B O22B . 1.29(3) ?
O21B O23A . 1.70(3) ?
O22A O22B . .93(2) ?
O23A O23B . .95(2) ?
O23B O24A . 1.59(3) ?
OW1 HW11 . .93(5) ?
OW1 HW12 . .95(5) ?
OW2 HW21 . .91(5) ?
OW2 HW22 . .88(5) ?

loop_
_geom_hbond_atom_site_label_D
_geom_hbond_atom_site_label_H
_geom_hbond_atom_site_label_A
_geom_hbond_site_symmetry_A
_geom_hbond_distance_DH
_geom_hbond_distance_HA
_geom_hbond_distance_DA
_geom_hbond_angle_DHA
N2 HN21 O1B 1_455 .87 2.24 2.89(2) 132
N2 HN21 O13A 1_455 .87 2.32 3.002(10) 135
N2 HN21 O13B 1_455 .87 2.38 2.93(2) 122
N2 HN21 O11A 1_465 .87 2.62 3.328(14) 140
N2 HN22 O5A . .87 2.19 3.058(11) 171
N2 HN22 O6B . .87 2.32 2.93(2) 128
N2 HN23 O18B 2_565 .87 2.10 2.92(2) 157
N2 HN23 O20B 2_565 .87 2.35 3.16(2) 154
N2 HN23 O18A 2_565 .87 2.53 3.33(2) 153
N4 HN41 O6A . .87 2.20 2.842(11) 130
N4 HN41 O20A 2_565 .87 2.23 2.844(13) 128
N4 HN41 O20B 2_565 .87 2.29 2.981(17) 137
N4 HN41 O6B . .87 2.34 2.973(18) 130
N4 HN42 O22B 2_565 .87 1.86 2.68(2) 155
N4 HN42 O22A 2_565 .87 2.11 2.978(14) 177
N4 HN43 OW1 1_455 .87 2.02 2.865(8) 163
N6 HN61 O1B 1_645 .87 2.10 2.91(2) 155
N6 HN61 O1A 1_645 .87 2.37 3.091(10) 140
N6 HN61 O13A 1_645 .87 2.48 3.057(13) 124
N6 HN61 O2A 1_645 .87 2.52 2.954(10) 112
N6 HN62 OW2 . .87 1.95 2.814(8) 170
N6 HN63 O17A 2_655 .87 2.19 3.058(13) 175
N6 HN63 O17B 2_655 .87 2.26 3.118(16) 171
N8 HN81 O13B 2_675 .87 2.16 2.97(2) 154
N8 HN81 O15B 2_675 .87 2.25 3.00(2) 144
N8 HN81 O13A 2_675 .87 2.28 3.081(11) 153
N8 HN81 O15A 2_675 .87 2.46 3.219(14) 146
N8 HN82 O9B 2_665 .87 1.96 2.758(18) 151
N8 HN82 O9A 2_665 .87 2.50 3.225(12) 142
N8 HN83 OW1 . .87 2.00 2.866(9) 171
OW1 HW11 O23A 1_655 .93(5) 2.07(7) 2.796(17) 134(8)
OW1 HW11 O23B 1_655 .93(5) 2.35(6) 3.22(2) 156(8)
OW1 HW11 O21A 1_655 .93(5) 2.50(8) 3.105(18) 123(7)
OW1 HW12 O14A 1_655 .95(5) 2.03(7) 2.830(12) 141(7)
OW1 HW12 O14B 1_655 .95(5) 2.10(8) 2.87(2) 138(7)
OW2 HW21 O15A 2_665 .91(5) 2.58(10) 3.031(12) 111(7)
OW2 HW22 O24B 2_665 .88(5) 2.14(6) 2.942(19) 151(8)
OW2 HW22 O24A 2_665 .88(5) 2.20(7) 3.026(19) 155(8)
OW2 HW22 O21A 2_665 .88(5) 2.42(6) 3.178(17) 144(7)

loop_
_geom_torsion_atom_site_label_1
_geom_torsion_atom_site_label_2
_geom_torsion_atom_site_label_3
_geom_torsion_atom_site_label_4
_geom_torsion
N2 C6 C3 C4 -82.8(8)
N2 C6 C3 C2 97.3(8)
N4 C12 C9 C8 92.3(7)
N4 C12 C9 C10 -87.3(7)
N6 C18 C15 C16 -94.9(8)
N6 C18 C15 C14 85.0(8)
N8 C24 C21 C20 -15.3(10)
N8 C24 C21 C22 165.6(7)
